data_2009308
loop_
_publ_author_name
'G\"orbitz, Carl Henrik'

_publ_section_title
;
 <small>L</small>-Alanyl-<small>L</small>-phenylalanine--2-propanol
 (1/2) (\a-form),
 <small>L</small>-valyl-<small>L</small>-phenylalanine--2-propanol
 (1/1) and
 <small>L</small>-leucyl-<small>L</small>-phenylalanine--2-propanol
 (1/1) (\b-form)
;
_journal_issue 12
_journal_name_full 'Acta Crystallographica Section C'
_journal_page_first 2171
_journal_page_last 2177
_journal_paper_doi 10.1107/S0108270199011415
_journal_volume 55
_journal_year 1999
_chemical_formula_iupac 'C14 H20 N2 O3, C3 H8 O'
_chemical_formula_sum 'C17 H28 N2 O4'
_chemical_formula_weight 324.41
_chemical_name_systematic
;
 L-valyl-L-phenylalanine--2-propanol solvate (1/1)
;
_space_group_IT_number 4
_symmetry_cell_setting monoclinic
_symmetry_space_group_name_Hall 'P 2yb'
_symmetry_space_group_name_H-M 'P 1 21 1'
_audit_creation_method SHELXL-97
_cell_angle_alpha 90.00
_cell_angle_beta 90.0230(10)
_cell_angle_gamma 90.00
_cell_formula_units_Z 8
_cell_length_a 9.8958(2)
_cell_length_b 22.3517(6)
_cell_length_c 16.4571(3)
_cell_measurement_reflns_used 7050
_cell_measurement_temperature 150(2)
_cell_measurement_theta_max 25
_cell_measurement_theta_min 2
_cell_volume 3640.11(14)
_computing_cell_refinement 'SAINT (Siemens, 1995)'
_computing_data_collection 'SMART (Siemens, 1995)'
_computing_data_reduction SAINT
_computing_molecular_graphics SHELXTL
_computing_publication_material SHELXTL
_computing_structure_refinement SHELXTL
_computing_structure_solution 'SHELXTL (Sheldrick, 1997b)'
_diffrn_ambient_temperature 150(2)
_diffrn_detector_area_resol_mean 8.3
_diffrn_measured_fraction_theta_full 0.998
_diffrn_measured_fraction_theta_max 0.998
_diffrn_measurement_device_type 'Siemens SMART CCD'
_diffrn_measurement_method 'Sets of exposures each taken over 0.3\% \w rotation'
_diffrn_radiation_monochromator graphite
_diffrn_radiation_source 'fine-focus sealed tube'
_diffrn_radiation_type MoK\a
_diffrn_radiation_wavelength 0.71069
_diffrn_reflns_av_R_equivalents 0.102
_diffrn_reflns_av_sigmaI/netI 0.170
_diffrn_reflns_limit_h_max 11
_diffrn_reflns_limit_h_min -11
_diffrn_reflns_limit_k_max 26
_diffrn_reflns_limit_k_min -26
_diffrn_reflns_limit_l_max 19
_diffrn_reflns_limit_l_min -19
_diffrn_reflns_number 28008
_diffrn_reflns_theta_full 25.03
_diffrn_reflns_theta_max 25.03
_diffrn_reflns_theta_min 1.24
_diffrn_standards_decay_% none
_exptl_absorpt_coefficient_mu 0.084
_exptl_absorpt_correction_T_max 0.997
_exptl_absorpt_correction_T_min 0.979
_exptl_absorpt_correction_type empirical
_exptl_absorpt_process_details 'SADABS (Sheldrick, 1996)'
_exptl_crystal_colour colourless
_exptl_crystal_density_diffrn 1.184
_exptl_crystal_density_method 'not measured'
_exptl_crystal_description plate
_exptl_crystal_F_000 1408
_exptl_crystal_size_max 0.25
_exptl_crystal_size_mid 0.10
_exptl_crystal_size_min 0.04
_refine_diff_density_max 0.285
_refine_diff_density_min -0.297
_refine_ls_extinction_coef 0.0033(3)
_refine_ls_extinction_method 'SHELXL97 (Sheldrick, 1997a)'
_refine_ls_goodness_of_fit_ref 1.018
_refine_ls_hydrogen_treatment constr
_refine_ls_matrix_type full
_refine_ls_number_parameters 683
_refine_ls_number_reflns 12717
_refine_ls_number_restraints 229
_refine_ls_restrained_S_all 1.011
_refine_ls_R_factor_all 0.158
_refine_ls_R_factor_gt 0.080
_refine_ls_shift/su_max 0.003
_refine_ls_shift/su_mean 0.000
_refine_ls_structure_factor_coef Fsqd
_refine_ls_weighting_details 'calc w = 1/[\s^2^(Fo^2^)+(0.0235P)^2^] where P=(Fo^2^+2Fc^2^)/3'
_refine_ls_weighting_scheme calc
_refine_ls_wR_factor_ref 0.139
_reflns_number_gt 7172
_reflns_number_total 12717
_reflns_threshold_expression I>2\s(I)
_cod_data_source_file os1078.cif
_cod_data_source_block VF2p
_cod_original_sg_symbol_H-M 'P 21'
_cod_database_code 2009308

loop_
_symmetry_equiv_pos_as_xyz
'x, y, z'
'-x, y+1/2, -z'

loop_
_atom_site_label
_atom_site_fract_x
_atom_site_fract_y
_atom_site_fract_z
_atom_site_U_iso_or_equiv
_atom_site_adp_type
_atom_site_calc_flag
_atom_site_refinement_flags
_atom_site_occupancy
_atom_site_disorder_assembly
_atom_site_disorder_group
_atom_site_type_symbol
O1A 0.9400(4) 0.4925(3) 0.0026(3) 0.0338(9) Uani d D 1 . . O
O2A 0.6086(4) 0.4783(2) 0.1974(2) 0.0296(7) Uani d D 1 . . O
O3A 0.7128(4) 0.5482(2) 0.2723(2) 0.0273(7) Uani d D 1 . . O
N1A 0.7986(5) 0.4845(2) -0.1467(2) 0.0263(9) Uani d D 1 . . N
H1A 0.7397 0.4778 -0.1882 0.039 Uiso calc R 1 . . H
H2A 0.8797 0.4675 -0.1587 0.039 Uiso calc R 1 . . H
H3A 0.8096 0.5246 -0.1397 0.039 Uiso calc R 1 . . H
N2A 0.7350(4) 0.5072(2) 0.0613(2) 0.0236(9) Uani d D 1 . . N
H4A 0.6466 0.5055 0.0559 0.028 Uiso calc R 1 . . H
C1A 0.7437(5) 0.4574(2) -0.0696(3) 0.0204(10) Uani d D 1 . . C
H5A 0.6440 0.4643 -0.0665 0.025 Uiso calc R 1 . . H
C2A 0.7728(6) 0.3902(2) -0.0682(3) 0.0295(12) Uani d D 1 . . C
H21A 0.8730 0.3846 -0.0704 0.035 Uiso calc R 1 . . H
C3A 0.7218(9) 0.3628(3) 0.0110(3) 0.0383(13) Uani d D 1 . . C
H31A 0.7622 0.3839 0.0572 0.057 Uiso calc R 1 . . H
H32A 0.7474 0.3204 0.0131 0.057 Uiso calc R 1 . . H
H33A 0.6232 0.3663 0.0136 0.057 Uiso calc R 1 . . H
C4A 0.7112(9) 0.3582(2) -0.1414(3) 0.0323(11) Uani d D 1 . . C
H41A 0.7447 0.3765 -0.1915 0.048 Uiso calc R 1 . . H
H42A 0.6126 0.3616 -0.1393 0.048 Uiso calc R 1 . . H
H43A 0.7370 0.3159 -0.1402 0.048 Uiso calc R 1 . . H
C5A 0.8136(5) 0.4882(3) 0.0013(3) 0.0257(11) Uani d D 1 . . C
C6A 0.7932(4) 0.5312(2) 0.1364(3) 0.0212(11) Uani d D 1 . . C
H6A 0.8762 0.5070 0.1476 0.025 Uiso calc R 1 . . H
C7A 0.8395(5) 0.5962(2) 0.1292(3) 0.0278(11) Uani d D 1 . . C
H71A 0.8819 0.6080 0.1813 0.033 Uiso calc R 1 . . H
H72A 0.9102 0.5984 0.0868 0.033 Uiso calc R 1 . . H
C8A 0.7304(6) 0.6416(2) 0.1088(3) 0.0257(11) Uani d D 1 . . C
C9A 0.6699(8) 0.6756(3) 0.1699(4) 0.0337(12) Uani d D 1 . . C
H91A 0.6972 0.6703 0.2247 0.040 Uiso calc R 1 . . H
C10A 0.5706(8) 0.7170(3) 0.1513(5) 0.0423(14) Uani d D 1 . . C
H10A 0.5298 0.7398 0.1934 0.051 Uiso calc R 1 . . H
C11A 0.5308(8) 0.7251(4) 0.0715(5) 0.0485(15) Uani d D 1 . . C
H11A 0.4621 0.7532 0.0586 0.058 Uiso calc R 1 . . H
C12A 0.5908(9) 0.6925(4) 0.0110(5) 0.0465(14) Uani d D 1 . . C
H12A 0.5644 0.6988 -0.0438 0.056 Uiso calc R 1 . . H
C13A 0.6891(8) 0.6505(3) 0.0287(3) 0.0331(12) Uani d D 1 . . C
H13A 0.7287 0.6277 -0.0139 0.040 Uiso calc R 1 . . H
C14A 0.6951(6) 0.5191(3) 0.2077(3) 0.0256(10) Uani d D 1 . . C
O1B 0.4376(4) 0.4845(3) 0.0103(3) 0.0359(9) Uani d D 1 . . O
O2B 0.0920(3) 0.5147(3) 0.2129(2) 0.0328(8) Uani d D 1 . . O
O3B 0.2632(4) 0.5432(2) 0.2920(2) 0.0326(8) Uani d D 1 . . O
N1B 0.2504(5) 0.4774(2) -0.1267(2) 0.0261(9) Uani d D 1 . . N
H1B 0.1871 0.4641 -0.1625 0.039 Uiso calc R 1 . . H
H2B 0.3344 0.4694 -0.1464 0.039 Uiso calc R 1 . . H
H3B 0.2410 0.5176 -0.1197 0.039 Uiso calc R 1 . . H
N2B 0.2436(4) 0.5013(2) 0.0812(2) 0.0229(9) Uani d D 1 . . N
H4B 0.1548 0.4988 0.0805 0.028 Uiso calc R 1 . . H
C1B 0.2317(5) 0.4461(2) -0.0461(3) 0.0217(11) Uani d D 1 . . C
H5B 0.1341 0.4478 -0.0307 0.026 Uiso calc R 1 . . H
C2B 0.2751(6) 0.3810(2) -0.0515(3) 0.0275(12) Uani d D 1 . . C
H21B 0.3750 0.3798 -0.0604 0.033 Uiso calc R 1 . . H
C3B 0.2441(10) 0.3496(3) 0.0293(4) 0.0519(16) Uani d D 1 . . C
H31B 0.2880 0.3714 0.0738 0.078 Uiso calc R 1 . . H
H32B 0.2784 0.3085 0.0275 0.078 Uiso calc R 1 . . H
H33B 0.1462 0.3490 0.0382 0.078 Uiso calc R 1 . . H
C4B 0.2075(9) 0.3475(2) -0.1208(4) 0.0342(12) Uani d D 1 . . C
H41B 0.2389 0.3059 -0.1213 0.051 Uiso calc R 1 . . H
H42B 0.2306 0.3667 -0.1725 0.051 Uiso calc R 1 . . H
H43B 0.1092 0.3483 -0.1133 0.051 Uiso calc R 1 . . H
C5B 0.3136(5) 0.4800(3) 0.0171(3) 0.0249(11) Uani d D 1 . . C
C6B 0.3092(5) 0.5284(2) 0.1515(3) 0.0226(11) Uani d D 1 . . C
H6B 0.3897 0.5034 0.1655 0.027 Uiso calc R 1 . . H
C7B 0.3592(5) 0.5922(2) 0.1327(4) 0.0299(12) Uani d D 1 . . C
H71B 0.4069 0.6078 0.1811 0.036 Uiso calc R 1 . . H
H72B 0.4257 0.5900 0.0878 0.036 Uiso calc R 1 . . H
C8B 0.2516(6) 0.6356(2) 0.1095(3) 0.0267(11) Uani d D 1 . . C
C9B 0.1910(7) 0.6728(3) 0.1659(4) 0.0330(12) Uani d D 1 . . C
H91B 0.2192 0.6707 0.2210 0.040 Uiso calc R 1 . . H
C10B 0.0903(8) 0.7129(4) 0.1445(5) 0.0441(14) Uani d D 1 . . C
H10B 0.0495 0.7372 0.1851 0.053 Uiso calc R 1 . . H
C11B 0.0489(8) 0.7178(4) 0.0647(5) 0.0449(14) Uani d D 1 . . C
H11B -0.0186 0.7459 0.0496 0.054 Uiso calc R 1 . . H
C12B 0.1076(8) 0.6810(4) 0.0068(4) 0.0429(14) Uani d D 1 . . C
H12B 0.0793 0.6832 -0.0483 0.051 Uiso calc R 1 . . H
C13B 0.2079(8) 0.6407(3) 0.0297(3) 0.0355(13) Uani d D 1 . . C
H13B 0.2478 0.6159 -0.0106 0.043 Uiso calc R 1 . . H
C14B 0.2128(5) 0.5276(3) 0.2246(3) 0.0233(10) Uani d D 1 . . C
O1E 0.1776(5) 0.5997(3) -0.1814(3) 0.0378(15) Uani d D 1 . . O
H1E 0.1753 0.5738 -0.2183 0.057 Uiso d R 1 . . H
C1E 0.4186(6) 0.6198(4) -0.1871(7) 0.097(5) Uani d D 1 . . C
H11E 0.4264 0.6095 -0.1295 0.146 Uiso calc R 1 . . H
H12E 0.4854 0.6505 -0.2008 0.146 Uiso calc R 1 . . H
H13E 0.4348 0.5840 -0.2202 0.146 Uiso calc R 1 . . H
C2E 0.2788(6) 0.6433(3) -0.2040(4) 0.054(3) Uani d D 1 . . C
H2E 0.2648 0.6797 -0.1698 0.065 Uiso calc R 1 . . H
C3E 0.2597(9) 0.6609(4) -0.2914(4) 0.083(4) Uani d D 1 . . C
H31E 0.1680 0.6764 -0.2992 0.124 Uiso calc R 1 . . H
H32E 0.2733 0.6259 -0.3263 0.124 Uiso calc R 1 . . H
H33E 0.3254 0.6920 -0.3058 0.124 Uiso calc R 1 . . H
O1F -0.1095(5) 0.6047(3) -0.1480(3) 0.0447(17) Uani d D 1 . . O
H1F -0.0284 0.6074 -0.1628 0.067 Uiso d R 1 . . H
C1F -0.1806(10) 0.6343(4) -0.2835(4) 0.068(3) Uani d D 1 . . C
H11F -0.2072 0.5927 -0.2930 0.102 Uiso calc R 1 . . H
H12F -0.0884 0.6406 -0.3036 0.102 Uiso calc R 1 . . H
H13F -0.2428 0.6611 -0.3123 0.102 Uiso calc R 1 . . H
C2F -0.1855(8) 0.6474(3) -0.1947(4) 0.074(4) Uani d D 1 . . C
H21F -0.2820 0.6425 -0.1779 0.089 Uiso calc R 1 . . H
C3F -0.1467(9) 0.7101(3) -0.1723(5) 0.061(3) Uani d D 1 . . C
H31F -0.1529 0.7150 -0.1133 0.092 Uiso calc R 1 . . H
H32F -0.2080 0.7383 -0.1991 0.092 Uiso calc R 1 . . H
H33F -0.0538 0.7178 -0.1900 0.092 Uiso calc R 1 . . H
O1C -0.1891(4) 0.5140(3) 0.5051(3) 0.0338(9) Uani d D 1 . . O
O2C 0.1440(4) 0.5205(2) 0.6985(2) 0.0296(7) Uani d D 1 . . O
O3C 0.0345(4) 0.4516(2) 0.7725(2) 0.0273(7) Uani d D 1 . . O
N1C -0.0485(5) 0.5209(2) 0.3551(2) 0.0263(9) Uani d D 1 . . N
H1C 0.0101 0.5275 0.3135 0.039 Uiso calc R 1 . . H
H2C -0.1290 0.5388 0.3438 0.039 Uiso calc R 1 . . H
H3C -0.0613 0.4809 0.3614 0.039 Uiso calc R 1 . . H
N2C 0.0155(4) 0.4948(2) 0.5619(2) 0.0236(9) Uani d D 1 . . N
H4C 0.1039 0.4954 0.5561 0.028 Uiso calc R 1 . . H
C1C 0.0088(5) 0.5467(2) 0.4324(3) 0.0204(10) Uani d D 1 . . C
H5C 0.1080 0.5384 0.4352 0.025 Uiso calc R 1 . . H
C2C -0.0156(6) 0.6143(2) 0.4347(3) 0.0295(12) Uani d D 1 . . C
H21C -0.1154 0.6212 0.4341 0.035 Uiso calc R 1 . . H
C3C 0.0406(8) 0.6408(3) 0.5133(3) 0.0383(13) Uani d D 1 . . C
H31C 0.0013 0.6198 0.5599 0.057 Uiso calc R 1 . . H
H32C 0.0175 0.6833 0.5162 0.057 Uiso calc R 1 . . H
H33C 0.1391 0.6361 0.5141 0.057 Uiso calc R 1 . . H
C4C 0.0448(9) 0.6458(2) 0.3608(3) 0.0323(11) Uani d D 1 . . C
H41C 0.0077 0.6281 0.3111 0.048 Uiso calc R 1 . . H
H42C 0.1433 0.6409 0.3612 0.048 Uiso calc R 1 . . H
H43C 0.0223 0.6884 0.3628 0.048 Uiso calc R 1 . . H
C5C -0.0624(5) 0.5164(3) 0.5032(3) 0.0257(11) Uani d D 1 . . C
C6C -0.0434(5) 0.4702(2) 0.6364(3) 0.0212(11) Uani d D 1 . . C
H6C -0.1255 0.4947 0.6483 0.025 Uiso calc R 1 . . H
C7C -0.0919(5) 0.4056(2) 0.6274(3) 0.0278(11) Uani d D 1 . . C
H71C -0.1360 0.3935 0.6788 0.033 Uiso calc R 1 . . H
H72C -0.1616 0.4044 0.5842 0.033 Uiso calc R 1 . . H
C8C 0.0160(6) 0.3596(2) 0.6071(3) 0.0257(11) Uani d D 1 . . C
C9C 0.0764(8) 0.3257(3) 0.6683(4) 0.0337(12) Uani d D 1 . . C
H91C 0.0495 0.3313 0.7232 0.040 Uiso calc R 1 . . H
C10C 0.1749(8) 0.2839(3) 0.6499(5) 0.0424(14) Uani d D 1 . . C
H10C 0.2153 0.2610 0.6920 0.051 Uiso calc R 1 . . H
C11C 0.2146(8) 0.2756(4) 0.5700(5) 0.0485(15) Uani d D 1 . . C
H11C 0.2821 0.2469 0.5572 0.058 Uiso calc R 1 . . H
C12C 0.1562(9) 0.3088(4) 0.5096(5) 0.0465(14) Uani d D 1 . . C
H12C 0.1841 0.3031 0.4549 0.056 Uiso calc R 1 . . H
C13C 0.0572(8) 0.3505(3) 0.5270(3) 0.0331(12) Uani d D 1 . . C
H13C 0.0171 0.3730 0.4843 0.040 Uiso calc R 1 . . H
C14C 0.0553(6) 0.4805(3) 0.7079(3) 0.0256(10) Uani d D 1 . . C
O1D 0.3122(4) 0.5135(3) 0.5084(3) 0.0359(9) Uani d D 1 . . O
O2D 0.6552(4) 0.4871(3) 0.7128(2) 0.0328(8) Uani d D 1 . . O
O3D 0.4850(4) 0.4560(3) 0.7907(2) 0.0326(8) Uani d D 1 . . O
N1D 0.4984(5) 0.5207(2) 0.3716(2) 0.0261(9) Uani d D 1 . . N
H1D 0.5635 0.5328 0.3362 0.039 Uiso calc R 1 . . H
H2D 0.4155 0.5300 0.3512 0.039 Uiso calc R 1 . . H
H3D 0.5044 0.4804 0.3788 0.039 Uiso calc R 1 . . H
N2D 0.5061(4) 0.4970(2) 0.5797(2) 0.0229(9) Uani d D 1 . . N
H4D 0.5948 0.4997 0.5792 0.028 Uiso calc R 1 . . H
C1D 0.5181(5) 0.5519(2) 0.4521(3) 0.0217(11) Uani d D 1 . . C
H5D 0.6158 0.5500 0.4673 0.026 Uiso calc R 1 . . H
C2D 0.4754(6) 0.6171(2) 0.4469(3) 0.0275(12) Uani d D 1 . . C
H21D 0.3747 0.6186 0.4418 0.033 Uiso calc R 1 . . H
C3D 0.5153(10) 0.6493(3) 0.5257(4) 0.0519(16) Uani d D 1 . . C
H31D 0.4761 0.6281 0.5723 0.078 Uiso calc R 1 . . H
H32D 0.4813 0.6904 0.5245 0.078 Uiso calc R 1 . . H
H33D 0.6140 0.6498 0.5308 0.078 Uiso calc R 1 . . H
C4D 0.5361(9) 0.6496(2) 0.3745(4) 0.0342(12) Uani d D 1 . . C
H41D 0.5053 0.6912 0.3743 0.051 Uiso calc R 1 . . H
H42D 0.5073 0.6299 0.3242 0.051 Uiso calc R 1 . . H
H43D 0.6349 0.6485 0.3783 0.051 Uiso calc R 1 . . H
C5D 0.4361(5) 0.5182(3) 0.5155(3) 0.0249(11) Uani d D 1 . . C
C6D 0.4405(5) 0.4698(2) 0.6498(3) 0.0226(11) Uani d D 1 . . C
H6D 0.3592 0.4944 0.6633 0.027 Uiso calc R 1 . . H
C7D 0.3923(5) 0.4057(2) 0.6312(4) 0.0299(12) Uani d D 1 . . C
H71D 0.3435 0.3902 0.6793 0.036 Uiso calc R 1 . . H
H72D 0.3270 0.4074 0.5857 0.036 Uiso calc R 1 . . H
C8D 0.5012(6) 0.3625(2) 0.6097(3) 0.0267(11) Uani d D 1 . . C
C9D 0.5652(8) 0.3279(3) 0.6677(4) 0.0330(12) Uani d D 1 . . C
H91D 0.5367 0.3307 0.7227 0.040 Uiso calc R 1 . . H
C10D 0.6697(9) 0.2892(4) 0.6482(5) 0.0441(15) Uani d D 1 . . C
H10D 0.7124 0.2665 0.6897 0.053 Uiso calc R 1 . . H
C11D 0.7120(8) 0.2834(4) 0.5686(5) 0.0449(14) Uani d D 1 . . C
H11D 0.7833 0.2567 0.5550 0.054 Uiso calc R 1 . . H
C12D 0.6487(8) 0.3170(4) 0.5090(4) 0.0429(14) Uani d D 1 . . C
H12D 0.6774 0.3141 0.4541 0.051 Uiso calc R 1 . . H
C13D 0.5429(8) 0.3551(3) 0.5298(4) 0.0355(13) Uani d D 1 . . C
H13D 0.4979 0.3767 0.4881 0.043 Uiso calc R 1 . . H
C14D 0.5358(5) 0.4714(3) 0.7234(3) 0.0233(10) Uani d D 1 . . C
O1G 0.5764(5) 0.3969(3) 0.3143(3) 0.0403(15) Uani d D 1 . . O
H1G 0.5841 0.4213 0.2759 0.060 Uiso d R 1 . . H
C1G 0.3408(5) 0.3733(5) 0.2926(6) 0.084(4) Uani d D 1 . . C
H11G 0.3201 0.3889 0.3468 0.126 Uiso calc R 1 . . H
H12G 0.2782 0.3407 0.2794 0.126 Uiso calc R 1 . . H
H13G 0.3311 0.4054 0.2524 0.126 Uiso calc R 1 . . H
C2G 0.4832(6) 0.3501(3) 0.2911(4) 0.040(3) Uani d D 1 . . C
H2G 0.4902 0.3173 0.3323 0.048 Uiso calc R 1 . . H
C3G 0.5231(9) 0.3247(5) 0.2100(6) 0.101(5) Uani d D 1 . . C
H31G 0.6162 0.3099 0.2128 0.151 Uiso calc R 1 . . H
H32G 0.5168 0.3560 0.1685 0.151 Uiso calc R 1 . . H
H33G 0.4624 0.2917 0.1960 0.151 Uiso calc R 1 . . H
O1H 0.8628(6) 0.4007(3) 0.3526(3) 0.0486(18) Uani d D 1 . . O
H1H 0.7829 0.3956 0.3365 0.073 Uiso d R 1 . . H
C1H 0.9390(11) 0.3727(4) 0.2179(4) 0.083(4) Uani d D 1 . . C
H11H 0.9609 0.4148 0.2079 0.124 Uiso calc R 1 . . H
H12H 0.8473 0.3643 0.1986 0.124 Uiso calc R 1 . . H
H13H 1.0035 0.3472 0.1889 0.124 Uiso calc R 1 . . H
C2H 0.9474(8) 0.3601(3) 0.3072(4) 0.058(4) Uani d D 1 . . C
H2H 1.0429 0.3673 0.3244 0.070 Uiso calc R 1 . . H
C3H 0.9130(12) 0.2967(3) 0.3290(5) 0.093(4) Uani d D 1 . . C
H31H 0.9182 0.2917 0.3881 0.139 Uiso calc R 1 . . H
H32H 0.9771 0.2695 0.3028 0.139 Uiso calc R 1 . . H
H33H 0.8212 0.2875 0.3105 0.139 Uiso calc R 1 . . H

loop_
_atom_site_aniso_label
_atom_site_aniso_U_11
_atom_site_aniso_U_22
_atom_site_aniso_U_33
_atom_site_aniso_U_12
_atom_site_aniso_U_13
_atom_site_aniso_U_23
O1A 0.0169(19) 0.056(3) 0.029(2) 0.0024(17) 0.0022(13) -0.0106(15)
O2A 0.0264(16) 0.0389(18) 0.0235(16) -0.0070(15) -0.0017(12) 0.0002(13)
O3A 0.0243(16) 0.0387(18) 0.0189(16) -0.0017(14) 0.0015(13) -0.0062(13)
N1A 0.0210(19) 0.035(2) 0.0233(19) 0.0036(17) -0.0056(15) -0.0032(15)
N2A 0.0109(19) 0.043(2) 0.0166(19) 0.0026(16) -0.0025(14) -0.0081(16)
C1A 0.016(2) 0.035(3) 0.011(2) -0.002(2) 0.0024(17) -0.0008(17)
C2A 0.024(3) 0.041(3) 0.023(3) 0.006(2) -0.0025(19) 0.0002(19)
C3A 0.052(3) 0.035(3) 0.028(3) -0.004(3) -0.006(2) -0.0028(19)
C4A 0.036(3) 0.036(3) 0.025(2) 0.003(2) -0.0003(19) -0.0026(19)
C5A 0.025(3) 0.031(3) 0.022(3) -0.001(2) -0.0014(19) -0.0004(19)
C6A 0.017(2) 0.033(3) 0.014(2) -0.001(2) 0.0007(17) -0.0004(18)
C7A 0.026(3) 0.035(3) 0.022(2) -0.006(2) -0.0007(18) -0.005(2)
C8A 0.020(3) 0.028(3) 0.029(3) -0.006(2) -0.0007(19) -0.0011(19)
C9A 0.033(3) 0.033(3) 0.036(3) -0.005(2) 0.006(2) -0.0113(19)
C10A 0.040(3) 0.020(3) 0.067(4) 0.000(2) 0.019(2) -0.001(2)
C11A 0.032(3) 0.027(3) 0.087(5) 0.001(3) 0.005(2) 0.006(2)
C12A 0.044(3) 0.042(3) 0.053(3) 0.010(3) -0.007(2) 0.007(2)
C13A 0.031(3) 0.038(3) 0.030(3) 0.005(2) 0.002(2) -0.0051(18)
C14A 0.022(3) 0.033(2) 0.022(2) 0.005(2) -0.0021(18) 0.0001(19)
O1B 0.0139(19) 0.063(3) 0.031(2) -0.0018(17) -0.0005(13) -0.0081(16)
O2B 0.0157(16) 0.058(2) 0.0250(17) -0.0062(15) -0.0004(12) -0.0027(14)
O3B 0.0245(16) 0.054(2) 0.0192(15) -0.0007(15) -0.0069(13) -0.0066(13)
N1B 0.0237(19) 0.033(2) 0.0215(19) 0.0005(17) -0.0002(15) -0.0030(15)
N2B 0.0147(19) 0.034(2) 0.020(2) -0.0019(17) -0.0018(14) -0.0025(15)
C1B 0.018(2) 0.033(3) 0.014(2) -0.001(2) 0.0013(16) 0.0039(17)
C2B 0.025(3) 0.029(3) 0.028(3) 0.005(2) -0.0053(18) -0.0030(19)
C3B 0.082(4) 0.040(3) 0.033(3) 0.006(3) 0.000(2) 0.015(2)
C4B 0.036(3) 0.032(3) 0.034(3) 0.004(2) -0.004(2) -0.0048(19)
C5B 0.024(3) 0.035(3) 0.016(2) 0.002(2) -0.0024(18) 0.0035(19)
C6B 0.022(2) 0.030(3) 0.016(2) 0.000(2) -0.0013(17) -0.0039(18)
C7B 0.023(3) 0.042(3) 0.024(3) -0.002(2) 0.0046(18) -0.001(2)
C8B 0.022(3) 0.029(3) 0.029(3) -0.008(2) 0.0009(19) -0.0002(19)
C9B 0.040(3) 0.031(3) 0.028(3) -0.006(3) 0.005(2) -0.0045(19)
C10B 0.041(3) 0.029(3) 0.062(4) -0.003(3) 0.016(2) -0.007(2)
C11B 0.033(3) 0.036(3) 0.066(4) 0.001(3) -0.007(2) 0.011(2)
C12B 0.043(3) 0.045(3) 0.040(3) -0.006(3) -0.005(2) -0.003(2)
C13B 0.031(3) 0.036(3) 0.040(3) 0.006(3) 0.000(2) 0.003(2)
C14B 0.023(3) 0.023(2) 0.025(3) 0.003(2) 0.0028(18) 0.0076(18)
O1E 0.042(3) 0.039(4) 0.033(3) -0.008(3) 0.002(3) -0.010(3)
C1E 0.032(7) 0.072(9) 0.187(15) -0.005(6) 0.011(8) -0.032(9)
C2E 0.068(8) 0.044(8) 0.050(8) -0.024(6) -0.002(6) 0.005(6)
C3E 0.097(8) 0.084(8) 0.066(8) -0.056(7) -0.002(7) 0.016(6)
O1F 0.028(4) 0.045(4) 0.061(4) 0.002(3) -0.002(3) 0.004(3)
C1F 0.085(8) 0.083(8) 0.036(6) -0.009(7) 0.004(6) -0.005(6)
C2F 0.063(8) 0.084(10) 0.076(9) 0.011(7) -0.043(8) 0.007(8)
C3F 0.071(7) 0.042(6) 0.071(7) 0.013(6) 0.003(6) -0.007(5)
O1C 0.0169(19) 0.056(3) 0.029(2) 0.0024(17) -0.0022(13) 0.0105(15)
O2C 0.0264(16) 0.0389(18) 0.0235(16) -0.0070(15) 0.0017(12) -0.0002(13)
O3C 0.0243(16) 0.0387(18) 0.0189(16) -0.0017(14) -0.0015(13) 0.0062(13)
N1C 0.0210(19) 0.035(2) 0.0233(19) 0.0036(17) 0.0056(15) 0.0032(15)
N2C 0.0109(19) 0.043(2) 0.0166(19) 0.0026(16) 0.0025(14) 0.0081(16)
C1C 0.016(2) 0.035(3) 0.011(2) -0.002(2) -0.0024(17) 0.0008(17)
C2C 0.024(3) 0.041(3) 0.023(3) 0.006(2) 0.0025(19) -0.0002(19)
C3C 0.052(3) 0.035(3) 0.028(3) -0.004(3) 0.006(2) 0.0028(19)
C4C 0.036(3) 0.036(3) 0.025(2) 0.003(2) 0.0003(19) 0.0026(19)
C5C 0.025(3) 0.031(3) 0.022(3) -0.001(2) 0.0014(19) 0.0004(19)
C6C 0.017(2) 0.033(3) 0.014(2) -0.001(2) -0.0007(17) 0.0004(18)
C7C 0.026(3) 0.035(3) 0.022(2) -0.006(2) 0.0007(18) 0.005(2)
C8C 0.020(3) 0.028(3) 0.029(3) -0.006(2) 0.0007(19) 0.0011(19)
C9C 0.033(3) 0.033(3) 0.036(3) -0.005(2) -0.006(2) 0.0113(19)
C10C 0.040(3) 0.020(3) 0.067(4) 0.000(2) -0.019(2) 0.001(2)
C11C 0.032(3) 0.027(3) 0.087(5) 0.001(3) -0.005(2) -0.006(2)
C12C 0.044(3) 0.042(3) 0.053(3) 0.010(3) 0.007(2) -0.007(2)
C13C 0.031(3) 0.038(3) 0.030(3) 0.005(2) -0.002(2) 0.0051(19)
C14C 0.022(3) 0.033(2) 0.022(2) 0.005(2) 0.0021(18) -0.0001(19)
O1D 0.0139(19) 0.063(3) 0.031(2) -0.0018(17) 0.0005(13) 0.0081(16)
O2D 0.0157(16) 0.058(2) 0.0250(17) -0.0062(15) 0.0004(12) 0.0027(14)
O3D 0.0245(16) 0.054(2) 0.0192(15) -0.0007(15) 0.0069(13) 0.0066(13)
N1D 0.0237(19) 0.033(2) 0.0215(19) 0.0005(17) 0.0002(15) 0.0030(15)
N2D 0.0147(19) 0.034(2) 0.020(2) -0.0019(17) 0.0018(14) 0.0025(15)
C1D 0.018(2) 0.033(3) 0.014(2) -0.001(2) -0.0013(16) -0.0039(17)
C2D 0.025(3) 0.029(3) 0.028(3) 0.005(2) 0.0053(18) 0.0030(19)
C3D 0.082(4) 0.040(3) 0.033(3) 0.006(3) 0.000(2) -0.015(2)
C4D 0.036(3) 0.032(3) 0.034(3) 0.004(2) 0.004(2) 0.0048(19)
C5D 0.024(3) 0.035(3) 0.016(2) 0.002(2) 0.0024(18) -0.0035(19)
C6D 0.022(2) 0.030(3) 0.016(2) 0.000(2) 0.0013(17) 0.0039(18)
C7D 0.023(3) 0.042(3) 0.024(3) -0.002(2) -0.0046(18) 0.001(2)
C8D 0.022(3) 0.029(3) 0.029(3) -0.008(2) -0.0009(19) 0.0002(19)
C9D 0.040(3) 0.031(3) 0.028(3) -0.006(3) -0.005(2) 0.0045(19)
C10D 0.041(3) 0.029(3) 0.062(4) -0.003(3) -0.016(2) 0.007(2)
C11D 0.033(3) 0.036(3) 0.066(4) 0.001(3) 0.007(2) -0.011(2)
C12D 0.043(3) 0.045(3) 0.040(3) -0.006(3) 0.005(2) 0.003(2)
C13D 0.031(3) 0.036(3) 0.040(3) 0.006(3) 0.000(2) -0.003(2)
C14D 0.023(3) 0.023(2) 0.025(3) 0.003(2) -0.0028(18) -0.0076(18)
O1G 0.045(4) 0.041(4) 0.035(3) -0.006(3) 0.005(3) 0.002(3)
C1G 0.021(6) 0.118(10) 0.113(10) -0.015(6) 0.010(6) -0.039(8)
C2G 0.032(6) 0.028(6) 0.061(8) -0.009(4) -0.007(5) 0.004(5)
C3G 0.055(7) 0.143(12) 0.104(10) -0.012(7) -0.004(7) -0.073(9)
O1H 0.047(4) 0.043(4) 0.056(4) 0.006(4) -0.001(3) -0.004(3)
C1H 0.125(10) 0.069(8) 0.054(8) 0.036(8) -0.002(8) -0.025(6)
C2H 0.088(9) 0.038(8) 0.048(8) 0.019(6) -0.009(7) 0.011(6)
C3H 0.150(12) 0.054(8) 0.074(8) 0.012(8) 0.018(8) -0.006(6)

loop_
_atom_type_symbol
_atom_type_description
_atom_type_scat_dispersion_real
_atom_type_scat_dispersion_imag
_atom_type_scat_source
C C 0.0033 0.0016 'International Tables Vol C Tables 4.2.6.8 and 6.1.1.4'
H H 0.0000 0.0000 'International Tables Vol C Tables 4.2.6.8 and 6.1.1.4'
N N 0.0061 0.0033 'International Tables Vol C Tables 4.2.6.8 and 6.1.1.4'
O O 0.0106 0.0060 'International Tables Vol C Tables 4.2.6.8 and 6.1.1.4'

loop_
_geom_angle_atom_site_label_1
_geom_angle_atom_site_label_2
_geom_angle_atom_site_label_3
_geom_angle
C5A N2A C6A 120.9(4)
N1A C1A C5A 107.5(3)
N1A C1A C2A 109.9(3)
C5A C1A C2A 110.3(3)
C3A C2A C4A 110.7(4)
C3A C2A C1A 110.3(3)
C4A C2A C1A 111.9(3)
O1A C5A N2A 123.2(4)
O1A C5A C1A 120.0(4)
N2A C5A C1A 116.7(4)
N2A C6A C7A 113.6(3)
N2A C6A C14A 109.2(3)
C7A C6A C14A 114.4(4)
C8A C7A C6A 116.0(3)
C9A C8A C13A 118.5(4)
C9A C8A C7A 120.7(4)
C13A C8A C7A 120.8(4)
C10A C9A C8A 120.7(4)
C9A C10A C11A 119.9(5)
C12A C11A C10A 119.8(5)
C11A C12A C13A 121.0(5)
C12A C13A C8A 120.1(4)
O3A C14A O2A 125.5(4)
O3A C14A C6A 117.6(4)
O2A C14A C6A 116.8(4)
C5B N2B C6B 122.6(4)
N1B C1B C5B 107.8(3)
N1B C1B C2B 110.9(3)
C5B C1B C2B 111.5(3)
C4B C2B C1B 113.1(3)
C4B C2B C3B 109.7(4)
C1B C2B C3B 109.3(4)
O1B C5B N2B 123.5(4)
O1B C5B C1B 120.5(4)
N2B C5B C1B 115.9(4)
N2B C6B C14B 109.9(3)
N2B C6B C7B 111.6(3)
C14B C6B C7B 111.6(4)
C8B C7B C6B 115.1(4)
C9B C8B C13B 116.8(4)
C9B C8B C7B 122.0(4)
C13B C8B C7B 121.2(4)
C8B C9B C10B 122.1(4)
C11B C10B C9B 120.3(5)
C10B C11B C12B 118.9(5)
C11B C12B C13B 119.8(5)
C8B C13B C12B 122.0(4)
O2B C14B O3B 125.3(4)
O2B C14B C6B 118.6(4)
O3B C14B C6B 116.1(4)
O1E C2E C3E 109.6(4)
O1E C2E C1E 110.7(4)
C3E C2E C1E 112.5(5)
O1F C2F C1F 112.1(5)
O1F C2F C3F 110.8(4)
C1F C2F C3F 114.6(5)
C5C N2C C6C 120.9(4)
N1C C1C C5C 107.5(3)
N1C C1C C2C 109.9(3)
C5C C1C C2C 110.4(3)
C3C C2C C4C 110.7(4)
C3C C2C C1C 110.3(3)
C4C C2C C1C 111.9(3)
O1C C5C N2C 123.1(4)
O1C C5C C1C 120.1(4)
N2C C5C C1C 116.7(4)
N2C C6C C7C 113.6(3)
N2C C6C C14C 109.2(3)
C7C C6C C14C 114.4(4)
C8C C7C C6C 116.0(3)
H71C C7C H72C 107.4
C9C C8C C13C 118.6(4)
C9C C8C C7C 120.7(4)
C13C C8C C7C 120.8(4)
C10C C9C C8C 120.7(4)
C11C C10C C9C 119.9(5)
C12C C11C C10C 119.8(5)
C11C C12C C13C 120.9(5)
C12C C13C C8C 120.1(4)
O3C C14C O2C 125.5(4)
O3C C14C C6C 117.5(4)
O2C C14C C6C 116.8(4)
C5D N2D C6D 122.6(4)
N1D C1D C5D 107.8(3)
N1D C1D C2D 110.9(3)
C5D C1D C2D 111.4(3)
C4D C2D C1D 113.1(3)
C4D C2D C3D 109.7(4)
C1D C2D C3D 109.3(4)
O1D C5D N2D 123.5(4)
O1D C5D C1D 120.5(4)
N2D C5D C1D 115.9(4)
N2D C6D C14D 110.0(3)
N2D C6D C7D 111.6(3)
C14D C6D C7D 111.6(4)
C8D C7D C6D 115.2(4)
H71D C7D H72D 107.5
C9D C8D C13D 116.8(4)
C9D C8D C7D 122.0(4)
C13D C8D C7D 121.2(4)
C8D C9D C10D 122.0(4)
C11D C10D C9D 120.3(5)
C10D C11D C12D 118.9(5)
C11D C12D C13D 119.8(5)
C8D C13D C12D 122.0(5)
O2D C14D O3D 125.3(4)
O2D C14D C6D 118.6(4)
O3D C14D C6D 116.1(4)
O1G C2G C1G 110.1(4)
O1G C2G C3G 109.9(4)
C1G C2G C3G 113.1(5)
O1H C2H C1H 111.0(5)
O1H C2H C3H 109.7(5)
C1H C2H C3H 113.6(5)

loop_
_geom_bond_atom_site_label_1
_geom_bond_atom_site_label_2
_geom_bond_site_symmetry_2
_geom_bond_distance
_geom_bond_publ_flag
O1A C5A . 1.255(4) yes
O2A C14A . 1.262(5) yes
O3A C14A . 1.260(4) yes
N1A C1A . 1.507(4) yes
N2A C5A . 1.327(5) yes
N2A C6A . 1.465(5) ?
C1A C5A . 1.522(5) ?
C1A C2A . 1.529(6) ?
C2A C3A . 1.526(6) ?
C2A C4A . 1.527(5) ?
C6A C7A . 1.529(6) ?
C6A C14A . 1.547(5) ?
C7A C8A . 1.519(6) ?
C8A C9A . 1.395(5) ?
C8A C13A . 1.395(6) ?
C9A C10A . 1.384(6) ?
C10A C11A . 1.384(6) ?
C11A C12A . 1.369(6) ?
C12A C13A . 1.383(6) ?
O1B C5B . 1.236(4) yes
O2B C14B . 1.245(5) yes
O3B C14B . 1.265(5) yes
N1B C1B . 1.510(4) yes
N2B C5B . 1.350(5) yes
N2B C6B . 1.457(5) ?
C1B C5B . 1.520(5) ?
C1B C2B . 1.520(5) ?
C2B C4B . 1.519(5) ?
C2B C3B . 1.534(6) ?
C6B C14B . 1.536(5) ?
C6B C7B . 1.541(6) ?
C7B C8B . 1.490(6) ?
C8B C9B . 1.382(5) ?
C8B C13B . 1.388(6) ?
C9B C10B . 1.387(6) ?
C10B C11B . 1.381(6) ?
C11B C12B . 1.386(6) ?
C12B C13B . 1.392(6) ?
O1E C2E . 1.447(4) ?
C1E C2E . 1.505(4) ?
C2E C3E . 1.504(4) ?
O1F C2F . 1.438(5) ?
C1F C2F . 1.492(4) ?
C2F C3F . 1.497(4) ?
O1C C5C . 1.255(4) ?
O2C C14C . 1.262(5) ?
O3C C14C . 1.260(4) ?
N1C C1C . 1.507(4) ?
N2C C5C . 1.327(5) ?
N2C C6C . 1.465(5) ?
C1C C5C . 1.521(5) ?
C1C C2C . 1.529(6) ?
C2C C3C . 1.526(6) ?
C2C C4C . 1.527(5) ?
C6C C7C . 1.529(6) ?
C6C C14C . 1.547(5) ?
C7C C8C . 1.519(6) ?
C8C C9C . 1.395(5) ?
C8C C13C . 1.395(6) ?
C9C C10C . 1.384(6) ?
C10C C11C . 1.384(6) ?
C11C C12C . 1.369(6) ?
C12C C13C . 1.383(6) ?
O1D C5D . 1.236(4) ?
O2D C14D . 1.245(5) ?
O3D C14D . 1.265(5) ?
N1D C1D . 1.510(4) ?
N2D C5D . 1.350(5) ?
N2D C6D . 1.457(5) ?
C1D C5D . 1.520(5) ?
C1D C2D . 1.521(5) ?
C2D C4D . 1.519(5) ?
C2D C3D . 1.534(6) ?
C6D C14D . 1.535(5) ?
C6D C7D . 1.541(6) ?
C7D C8D . 1.490(6) ?
C8D C9D . 1.382(5) ?
C8D C13D . 1.388(6) ?
C9D C10D . 1.387(6) ?
C10D C11D . 1.381(6) ?
C11D C12D . 1.386(6) ?
C12D C13D . 1.392(6) ?
O1G C2G . 1.447(4) ?
C1G C2G . 1.502(4) ?
C2G C3G . 1.502(4) ?
O1H C2H . 1.444(5) ?
C1H C2H . 1.498(4) ?
C2H C3H . 1.500(4) ?

loop_
_geom_hbond_atom_site_label_D
_geom_hbond_atom_site_label_H
_geom_hbond_atom_site_label_A
_geom_hbond_site_symmetry_A
_geom_hbond_distance_DH
_geom_hbond_distance_HA
_geom_hbond_distance_DA
_geom_hbond_angle_DHA
_geom_hbond_publ_flag
N1A H1A O2D 1_554 0.91 1.84 2.713(6) 159 y
N1A H2A O3C 1_654 0.91 1.94 2.786(7) 154 y
N1A H3A O1F 1_655 0.91 1.97 2.837(7) 160 y
N2A H4A O2A 1_555 0.88 2.44 2.646(4) 94 y
N2A H4A O1B 1_555 0.88 2.25 3.101(5) 163 y
C1A H5A O1B 1_555 1.00 2.44 3.358(6) 152 y
C6A H6A O2B 1_655 1.00 2.40 3.233(6) 141 y
N1B H1B O3C 1_554 0.91 1.87 2.765(6) 167 y
N1B H2B O3D 1_554 0.91 1.84 2.733(6) 167 y
N1B H3B O1E 1_555 0.91 2.19 2.965(7) 143 y
N2B H4B O2B 1_555 0.88 2.29 2.653(4) 104 y
N2B H4B O1A 1_455 0.88 2.49 3.276(5) 150 y
C1B H5B O1A 1_455 1.00 2.23 3.171(6) 156 y
C6B H6B O2A 1_555 1.00 2.30 3.256(7) 160 y
N1C H1C O2B 1_555 0.91 1.87 2.727(5) 157 n
N1C H2C O3A 1_455 0.91 1.97 2.794(7) 150 n
N1C H3C O1H 1_455 0.91 1.95 2.827(7) 162 n
N2C H4C O2C 1_555 0.88 2.44 2.644(4) 93 n
N2C H4C O1D 1_555 0.88 2.24 3.094(5) 163 n
C1C H5C O1D 1_555 1.00 2.42 3.336(6) 152 n
C6C H6C O2D 1_455 1.00 2.42 3.259(6) 141 n
N1D H1D O3A 1_555 0.91 1.85 2.748(6) 171 n
N1D H2D O3B 1_555 0.91 1.82 2.717(6) 169 n
N1D H3D O1G 1_555 0.91 2.26 3.022(7) 141 n
N2D H4D O2D 1_555 0.88 2.30 2.650(4) 104 n
N2D H4D O1C 1_655 0.88 2.48 3.279(5) 151 n
C1D H5D O1C 1_655 1.00 2.18 3.142(6) 161 n
C6D H6D O2C 1_555 1.00 2.28 3.246(7) 161 n
O1E H1E O2C 1_554 0.84 1.84 2.675(6) 172 y
O1F H1F O1E 1_555 0.84 2.07 2.896(7) 168 y
O1G H1G O2A 1_555 0.84 1.83 2.667(6) 176 n
O1H H1H O1G 1_555 0.84 2.08 2.904(7) 168 n

loop_
_geom_torsion_atom_site_label_1
_geom_torsion_atom_site_label_2
_geom_torsion_atom_site_label_3
_geom_torsion_atom_site_label_4
_geom_torsion
_geom_torsion_publ_flag
N1A C1A C5A N2A 132.3(5) yes
C1A C5A N2A C6A 172.9(4) yes
C5A N2A C6A C14A -150.8(5) yes
N2A C6A C14A O2A 20.0(7) yes
C7A C6A C14A O3A -35.3(7) yes
N1A C1A C2A C3A 178.0(4) yes
N1A C1A C2A C4A -58.3(5) yes
N2A C6A C7A C8A 61.1(5) yes
C6A C7A C8A C9A 98.2(7) yes
C5A C1A C2A C3A 59.7(5) ?
C5A C1A C2A C4A -176.6(4) ?
C6A N2A C5A O1A -4.3(9) ?
N1A C1A C5A O1A -50.4(7) ?
C2A C1A C5A O1A 69.4(7) ?
C2A C1A C5A N2A -107.9(5) ?
C5A N2A C6A C7A 80.2(6) ?
C14A C6A C7A C8A -65.2(5) ?
C6A C7A C8A C13A -82.3(7) ?
C13A C8A C9A C10A 0.4(11) ?
C7A C8A C9A C10A 179.9(6) ?
C8A C9A C10A C11A -0.2(11) ?
C9A C10A C11A C12A -0.6(12) ?
C10A C11A C12A C13A 1.3(12) ?
C11A C12A C13A C8A -1.1(12) ?
C9A C8A C13A C12A 0.4(11) ?
C7A C8A C13A C12A -179.2(6) ?
N2A C6A C14A O3A -163.8(5) ?
C7A C6A C14A O2A 148.6(6) ?
N1B C1B C5B N2B 121.9(5) yes
C1B C5B N2B C6B 172.5(4) yes
C5B N2B C6B C14B -159.9(6) yes
N2B C6B C14B O2B -11.7(7) yes
N2B C6B C14B O3B 171.8(6) yes
N1B C1B C2B C3B -175.6(5) yes
N1B C1B C2B C4B -53.0(6) yes
N2B C6B C7B C8B 61.1(5) yes
C6B C7B C8B C9B 94.2(7) yes
C5B C1B C2B C4B -173.1(5) ?
C5B C1B C2B C3B 64.3(5) ?
C6B N2B C5B O1B -4.3(10) ?
N1B C1B C5B O1B -61.2(7) ?
C2B C1B C5B O1B 60.7(8) ?
C2B C1B C5B N2B -116.2(6) ?
C5B N2B C6B C7B 75.8(7) ?
C14B C6B C7B C8B -62.3(5) ?
C6B C7B C8B C13B -86.0(7) ?
C13B C8B C9B C10B 0.6(10) ?
C7B C8B C9B C10B -179.6(6) ?
C8B C9B C10B C11B -1.2(12) ?
C9B C10B C11B C12B 1.4(12) ?
C10B C11B C12B C13B -1.1(11) ?
C9B C8B C13B C12B -0.2(10) ?
C7B C8B C13B C12B 179.9(6) ?
C11B C12B C13B C8B 0.5(11) ?
C7B C6B C14B O2B 112.7(6) ?
C7B C6B C14B O3B -63.9(6) ?
N1C C1C C5C N2C 130.9(5) yes
C6C N2C C5C C1C 173.9(4) yes
C5C N2C C6C C14C -149.5(5) yes
N2C C6C C14C O2C 19.5(6) yes
N2C C6C C14C O3C -165.7(5) yes
N1C C1C C2C C3C 179.3(4) yes
N1C C1C C2C C4C -57.0(5) yes
N2C C6C C7C C8C 62.1(5) yes
C6C C7C C8C C9C 96.4(7) yes
C5C C1C C2C C3C 60.9(5) ?
C5C C1C C2C C4C -175.4(4) ?
C6C N2C C5C O1C -4.3(9) ?
N1C C1C C5C O1C -50.8(7) ?
C2C C1C C5C O1C 69.0(7) ?
C2C C1C C5C N2C -109.2(5) ?
C5C N2C C6C C7C 81.6(6) ?
C14C C6C C7C C8C -64.1(5) ?
C6C C7C C8C C13C -83.5(7) ?
C13C C8C C9C C10C 0.0(11) ?
C7C C8C C9C C10C -179.9(6) ?
C8C C9C C10C C11C 0.1(12) ?
C9C C10C C11C C12C 0.1(12) ?
C10C C11C C12C C13C -0.4(12) ?
C11C C12C C13C C8C 0.5(12) ?
C9C C8C C13C C12C -0.3(11) ?
C7C C8C C13C C12C 179.6(7) ?
C7C C6C C14C O3C -37.2(7) ?
C7C C6C C14C O2C 148.0(5) ?
N1D C1D C5D N2D 122.3(5) yes
C6D N2D C5D C1D 172.9(4) yes
C5D N2D C6D C14D -159.3(6) yes
N2D C6D C14D O2D -8.9(7) yes
N2D C6D C14D O3D 171.5(6) yes
N1D C1D C2D C3D -172.1(5) yes
N1D C1D C2D C4D -49.5(6) yes
N2D C6D C7D C8D 61.8(5) yes
C6D C7D C8D C9D 91.1(7) yes
C5D C1D C2D C4D -169.5(5) ?
C5D C1D C2D C3D 67.9(6) ?
C6D N2D C5D O1D -4.2(10) ?
N1D C1D C5D O1D -60.5(7) ?
C2D C1D C5D O1D 61.4(8) ?
C2D C1D C5D N2D -115.8(6) ?
C5D N2D C6D C7D 76.3(7) ?
C14D C6D C7D C8D -61.7(5) ?
C6D C7D C8D C13D -89.0(7) ?
C13D C8D C9D C10D 2.4(11) ?
C7D C8D C9D C10D -177.8(6) ?
C8D C9D C10D C11D -1.0(12) ?
C9D C10D C11D C12D 0.3(12) ?
C10D C11D C12D C13D -1.1(12) ?
C9D C8D C13D C12D -3.2(11) ?
C7D C8D C13D C12D 177.0(6) ?
C11D C12D C13D C8D 2.6(12) ?
C7D C6D C14D O2D 115.5(6) ?
C7D C6D C14D O3D -64.1(7) ?

loop_
_cod_related_entry_id
_cod_related_entry_database
_cod_related_entry_code
1 ChemSpider 30652262
